data_7053017
loop_
_publ_author_name
'Olivari, Martina'
'Caltagirone, Claudia'
'Garau, Alessandra'
'Isaia, Francesco'
'Light, Mark E.'
'Lippolis, Vito'
'Montis, Riccardo'
'Scorciapino, Mariano Andrea'

_publ_section_title
;
 Non-symmetric substituted ureas locked in an (E,Z) conformation: an
 unusual anion binding via supramolecular assembly
;
_journal_issue 3
_journal_name_full 'New Journal of Chemistry'
_journal_page_first 663
_journal_paper_doi 10.1039/c2nj40877e
_journal_volume 37
_journal_year 2013
_chemical_compound_source 'Claudia Caltagirone'
_chemical_formula_moiety 'C18 H14 N4 O, 3(CH3OH)'
_chemical_formula_sum 'C21 H26 N4 O4'
_chemical_formula_weight 398.46
_chemical_name_systematic
;
?
;
_space_group_IT_number 148
_symmetry_cell_setting trigonal
_symmetry_space_group_name_Hall '-R 3'
_symmetry_space_group_name_H-M 'R -3 :H'
_atom_sites_solution_hydrogens geom
_atom_sites_solution_primary direct
_atom_sites_solution_secondary difmap
_audit_creation_method SHELXL-97
_cell_angle_alpha 90.00
_cell_angle_beta 90.00
_cell_angle_gamma 120.00
_cell_formula_units_Z 18
_cell_length_a 32.989(7)
_cell_length_b 32.989(7)
_cell_length_c 7.098(2)
_cell_measurement_reflns_used 4013
_cell_measurement_temperature 100(2)
_cell_measurement_theta_max 31.3
_cell_measurement_theta_min 2.5
_cell_volume 6690(3)
_computing_cell_refinement
;
CrystalClear-SM Expert 2.0 r7 (Rigaku, 2011)
;
_computing_data_collection
;
CrystalClear-SM Expert 2.0 r7 (Rigaku, 2011)
;
_computing_data_reduction
;
CrystalClear-SM Expert 2.0 r7 (Rigaku, 2011)
;
_computing_molecular_graphics
;
Images generated using CrystalMaker: a crystal and molecular
structures program for Mac and Windows. CrystalMaker Software Ltd,
Oxford, England (www.crystalmaker.com)
;
_computing_publication_material 'WINGX (Farrugia, 1998)'
_computing_structure_refinement 'SHELXL-97 (Sheldrick, 2008)'
_computing_structure_solution 'SHELXS-97 (Sheldrick, 1997)'
_diffrn_ambient_temperature 100(2)
_diffrn_detector CCD
_diffrn_detector_area_resol_mean 28.5714
_diffrn_measured_fraction_theta_full 0.996
_diffrn_measured_fraction_theta_max 0.996
_diffrn_measurement_device
;
AFC12 (Right): Kappa 4 circle
;
_diffrn_measurement_device_type
;
Rigaku Saturn724+ (2x2 bin mode)
;
_diffrn_measurement_method 'profile data from \w-scans'
_diffrn_measurement_specimen_support 'MiTeGen micromount'
_diffrn_radiation_monochromator 'Varimax mirror'
_diffrn_radiation_type 'Mo K\a'
_diffrn_radiation_wavelength 0.71075
_diffrn_reflns_av_R_equivalents 0.0000
_diffrn_reflns_av_sigmaI/netI 0.0841
_diffrn_reflns_limit_h_max 18
_diffrn_reflns_limit_h_min -38
_diffrn_reflns_limit_k_max 39
_diffrn_reflns_limit_k_min 0
_diffrn_reflns_limit_l_max 8
_diffrn_reflns_limit_l_min 0
_diffrn_reflns_number 2613
_diffrn_reflns_theta_full 25.02
_diffrn_reflns_theta_max 25.02
_diffrn_reflns_theta_min 2.96
_diffrn_source RA
_diffrn_source_current 24.00
_diffrn_source_power 1.2
_diffrn_source_voltage 50.0
_exptl_absorpt_coefficient_mu 0.125
_exptl_absorpt_correction_T_max 0.9982
_exptl_absorpt_correction_T_min 0.9826
_exptl_absorpt_correction_type multi-scan
_exptl_absorpt_process_details
;
CrystalClear-SM Expert 2.0 r7 (Rigaku, 2011)
;
_exptl_crystal_colour Colourless
_exptl_crystal_density_diffrn 1.780
_exptl_crystal_density_method 'not measured'
_exptl_crystal_description Needle
_exptl_crystal_F_000 3816
_exptl_crystal_size_max 0.20
_exptl_crystal_size_mid 0.03
_exptl_crystal_size_min 0.02
_platon_squeeze_details
;
>From consideration of the synthesis and crystallisation conditions the
most likely solvent molecule is methanol which has an electron count of
18; squeeze suggests an electron count of 47 per cell which would give
2.6 molecules of methanol. As the voids exist as channels, without any
obvious strong interaction possibilities, it is probable that the solvent
is disordered along these channels and maybe partially occupied.
Alternatively, there may be an integral number of molecules but with the
disorder giving a rather diffuse electron density distribution leading to
a low estimated electron count. The accessible volume of 304.4A3 could
accommodate up to ca. 6 molecules (assuming a molecular volume for
methanol of ca. 50A3).

For the refinement details 3 molecules of methanol have been included in
the CIF
;
_refine_diff_density_max 0.256
_refine_diff_density_min -0.227
_refine_diff_density_rms 0.052
_refine_ls_extinction_method none
_refine_ls_goodness_of_fit_ref 1.164
_refine_ls_hydrogen_treatment constr
_refine_ls_matrix_type full
_refine_ls_number_parameters 208
_refine_ls_number_reflns 2613
_refine_ls_number_restraints 0
_refine_ls_restrained_S_all 1.164
_refine_ls_R_factor_all 0.0990
_refine_ls_R_factor_gt 0.0712
_refine_ls_shift/su_max 0.000
_refine_ls_shift/su_mean 0.000
_refine_ls_structure_factor_coef Fsqd
_refine_ls_weighting_details 'calc w=1/[\s^2^(Fo^2^)+(0.0369P)^2^+8.9656P] where P=(Fo^2^+2Fc^2^)/3'
_refine_ls_weighting_scheme calc
_refine_ls_wR_factor_gt 0.1314
_refine_ls_wR_factor_ref 0.1421
_reflns_number_gt 1922
_reflns_number_total 2613
_reflns_threshold_expression >2\s(I)
_cod_data_source_file c2nj40877e.txt
_cod_data_source_block 2011acc0563
_cod_depositor_comments
;
The following automatic conversions were performed:

'_symmetry_cell_setting' value 'Trigonal' changed to 'trigonal'
according to /home/saulius/struct/CIF-dictionaries/cif_core.dic
dictionary named 'cif_core.dic' version 2.4.2 from 2011-04-26.

Automatic conversion script
Id: cif_fix_values 1891 2012-01-12 08:04:46Z andrius 
;
_cod_original_cell_volume 6689(3)
_cod_original_sg_symbol_H-M R-3
_cod_database_code 7053017

loop_
_symmetry_equiv_pos_as_xyz
'x, y, z'
'-y, x-y, z'
'-x+y, -x, z'
'x+2/3, y+1/3, z+1/3'
'-y+2/3, x-y+1/3, z+1/3'
'-x+y+2/3, -x+1/3, z+1/3'
'x+1/3, y+2/3, z+2/3'
'-y+1/3, x-y+2/3, z+2/3'
'-x+y+1/3, -x+2/3, z+2/3'
'-x, -y, -z'
'y, -x+y, -z'
'x-y, x, -z'
'-x+2/3, -y+1/3, -z+1/3'
'y+2/3, -x+y+1/3, -z+1/3'
'x-y+2/3, x+1/3, -z+1/3'
'-x+1/3, -y+2/3, -z+2/3'
'y+1/3, -x+y+2/3, -z+2/3'
'x-y+1/3, x+2/3, -z+2/3'

loop_
_atom_site_label
_atom_site_type_symbol
_atom_site_fract_x
_atom_site_fract_y
_atom_site_fract_z
_atom_site_U_iso_or_equiv
_atom_site_adp_type
_atom_site_occupancy
_atom_site_symmetry_multiplicity
_atom_site_calc_flag
_atom_site_refinement_flags
C1 C 0.76249(10) 0.06828(11) 0.3201(4) 0.0224(7) Uani 1 1 d .
C2 C 0.73792(11) 0.06763(11) 0.4837(4) 0.0263(7) Uani 1 1 d .
H2 H 0.7275 0.0896 0.4971 0.032 Uiso 1 1 calc R
C3 C 0.72901(11) 0.03563(11) 0.6232(4) 0.0289(8) Uani 1 1 d .
H3 H 0.7124 0.0354 0.7327 0.035 Uiso 1 1 calc R
C4 C 0.74442(11) 0.00296(11) 0.6053(4) 0.0300(8) Uani 1 1 d .
H4 H 0.7383 -0.0190 0.7031 0.036 Uiso 1 1 calc R
C5 C 0.76822(11) 0.00276(11) 0.4472(4) 0.0264(7) Uani 1 1 d .
H5 H 0.7786 -0.0193 0.4363 0.032 Uiso 1 1 calc R
C6 C 0.77748(10) 0.03522(11) 0.3002(4) 0.0227(7) Uani 1 1 d .
C7 C 0.80124(11) 0.03675(11) 0.1316(4) 0.0265(8) Uani 1 1 d .
H7 H 0.8119 0.0151 0.1126 0.032 Uiso 1 1 calc R
C8 C 0.80883(10) 0.06903(11) -0.0026(4) 0.0248(7) Uani 1 1 d .
H8 H 0.8243 0.0699 -0.1166 0.030 Uiso 1 1 calc R
C9 C 0.79324(10) 0.10144(10) 0.0300(4) 0.0211(7) Uani 1 1 d .
C10 C 0.79298(11) 0.17097(11) -0.1177(4) 0.0237(7) Uani 1 1 d .
C11 C 0.75824(10) 0.20925(10) 0.0832(4) 0.0207(7) Uani 1 1 d .
C12 C 0.73953(10) 0.20463(11) 0.2623(4) 0.0235(7) Uani 1 1 d .
H12 H 0.7346 0.1787 0.3376 0.028 Uiso 1 1 calc R
C13 C 0.72769(11) 0.23657(11) 0.3358(4) 0.0280(8) Uani 1 1 d .
H13 H 0.7147 0.2318 0.4587 0.034 Uiso 1 1 calc R
C14 C 0.73462(11) 0.27480(11) 0.2330(4) 0.0294(8) Uani 1 1 d .
H14 H 0.7270 0.2967 0.2844 0.035 Uiso 1 1 calc R
C15 C 0.75316(10) 0.28086(10) 0.0509(4) 0.0233(7) Uani 1 1 d .
C16 C 0.76560(12) 0.31601(11) -0.0908(4) 0.0302(8) Uani 1 1 d .
H16 H 0.7626 0.3431 -0.0817 0.036 Uiso 1 1 calc R
C17 C 0.78255(11) 0.30344(11) -0.2409(5) 0.0299(8) Uani 1 1 d .
H17 H 0.7935 0.3207 -0.3549 0.036 Uiso 1 1 calc R
C18 C 0.76431(10) 0.24760(11) -0.0245(4) 0.0223(7) Uani 1 1 d .
N1 N 0.77103(9) 0.10161(9) 0.1840(3) 0.0228(6) Uani 1 1 d .
N2 N 0.80290(9) 0.13502(9) -0.1094(3) 0.0248(6) Uani 1 1 d .
H2A H 0.8178 0.1329 -0.2084 0.030 Uiso 1 1 calc R
N3 N 0.77146(8) 0.17569(9) 0.0346(3) 0.0223(6) Uani 1 1 d .
H3A H 0.7642 0.1538 0.1204 0.027 Uiso 1 1 calc R
N4 N 0.78140(9) 0.26217(9) -0.2026(3) 0.0250(6) Uani 1 1 d .
H4A H 0.7903 0.2473 -0.2804 0.030 Uiso 1 1 calc R
O1 O 0.80414(8) 0.19558(8) -0.2619(3) 0.0308(6) Uani 1 1 d .

loop_
_atom_site_aniso_label
_atom_site_aniso_U_11
_atom_site_aniso_U_22
_atom_site_aniso_U_33
_atom_site_aniso_U_23
_atom_site_aniso_U_13
_atom_site_aniso_U_12
C1 0.0184(16) 0.0221(17) 0.0212(16) 0.0006(14) -0.0034(13) 0.0059(14)
C2 0.0281(18) 0.0236(18) 0.0257(17) -0.0009(14) 0.0024(14) 0.0119(15)
C3 0.0305(19) 0.0310(19) 0.0228(17) -0.0012(15) 0.0028(15) 0.0136(16)
C4 0.034(2) 0.0254(18) 0.0273(18) 0.0028(15) -0.0034(15) 0.0129(16)
C5 0.0261(18) 0.0212(17) 0.0331(18) -0.0036(14) -0.0053(15) 0.0126(15)
C6 0.0228(17) 0.0229(17) 0.0237(17) -0.0027(14) -0.0032(14) 0.0123(14)
C7 0.0244(18) 0.0213(17) 0.0332(19) -0.0051(15) -0.0022(14) 0.0109(15)
C8 0.0193(16) 0.0279(18) 0.0253(16) -0.0046(14) -0.0007(14) 0.0103(15)
C9 0.0170(16) 0.0226(17) 0.0215(16) -0.0020(14) -0.0019(13) 0.0083(14)
C10 0.0237(17) 0.0269(18) 0.0195(16) -0.0012(14) 0.0011(14) 0.0118(15)
C11 0.0178(16) 0.0209(16) 0.0214(16) -0.0034(13) -0.0013(13) 0.0083(14)
C12 0.0222(17) 0.0253(17) 0.0196(16) 0.0021(14) 0.0023(13) 0.0093(14)
C13 0.0284(18) 0.0280(18) 0.0227(16) -0.0039(14) 0.0058(15) 0.0105(15)
C14 0.0325(19) 0.0256(18) 0.0321(19) -0.0058(15) 0.0034(16) 0.0161(16)
C15 0.0198(16) 0.0200(16) 0.0258(17) -0.0029(14) -0.0026(14) 0.0068(14)
C16 0.037(2) 0.0214(17) 0.0334(19) -0.0032(15) -0.0042(16) 0.0150(16)
C17 0.0320(19) 0.0232(18) 0.0296(18) 0.0024(15) -0.0040(15) 0.0100(16)
C18 0.0181(16) 0.0257(17) 0.0196(16) -0.0031(14) -0.0006(13) 0.0084(14)
N1 0.0231(14) 0.0236(15) 0.0228(14) -0.0007(11) 0.0004(11) 0.0125(12)
N2 0.0288(15) 0.0261(15) 0.0231(14) 0.0016(12) 0.0063(12) 0.0165(13)
N3 0.0246(14) 0.0222(14) 0.0200(13) 0.0037(11) 0.0052(11) 0.0115(12)
N4 0.0317(16) 0.0234(15) 0.0195(14) 0.0009(11) 0.0032(12) 0.0134(13)
O1 0.0396(14) 0.0319(13) 0.0249(12) 0.0086(11) 0.0118(11) 0.0209(12)

loop_
_atom_type_symbol
_atom_type_description
_atom_type_scat_dispersion_real
_atom_type_scat_dispersion_imag
_atom_type_scat_source
C C 0.0033 0.0016 'International Tables Vol C Tables 4.2.6.8 and 6.1.1.4'
H H 0.0000 0.0000 'International Tables Vol C Tables 4.2.6.8 and 6.1.1.4'
N N 0.0061 0.0033 'International Tables Vol C Tables 4.2.6.8 and 6.1.1.4'
O O 0.0106 0.0060 'International Tables Vol C Tables 4.2.6.8 and 6.1.1.4'

loop_
_geom_angle_atom_site_label_1
_geom_angle_atom_site_label_2
_geom_angle_atom_site_label_3
_geom_angle
N1 C1 C2 118.3(3)
N1 C1 C6 122.2(3)
C2 C1 C6 119.4(3)
C3 C2 C1 120.5(3)
C2 C3 C4 120.3(3)
C5 C4 C3 120.3(3)
C4 C5 C6 120.5(3)
C1 C6 C5 119.0(3)
C1 C6 C7 117.3(3)
C5 C6 C7 123.8(3)
C8 C7 C6 120.2(3)
C7 C8 C9 118.9(3)
N1 C9 N2 119.4(3)
N1 C9 C8 123.4(3)
N2 C9 C8 117.2(3)
O1 C10 N3 126.0(3)
O1 C10 N2 118.5(3)
N3 C10 N2 115.5(3)
C12 C11 C18 116.9(3)
C12 C11 N3 115.5(3)
C18 C11 N3 127.5(3)
C11 C12 C13 122.5(3)
C14 C13 C12 120.9(3)
C13 C14 C15 118.8(3)
C14 C15 C18 119.9(3)
C14 C15 C16 133.8(3)
C18 C15 C16 106.3(3)
C17 C16 C15 107.4(3)
C16 C17 N4 109.6(3)
N4 C18 C11 131.8(3)
N4 C18 C15 107.2(3)
C11 C18 C15 120.9(3)
C9 N1 C1 118.0(3)
C10 N2 C9 130.8(3)
C10 N3 C11 132.2(3)
C18 N4 C17 109.5(3)

loop_
_geom_bond_atom_site_label_1
_geom_bond_atom_site_label_2
_geom_bond_distance
C1 N1 1.383(4)
C1 C2 1.410(4)
C1 C6 1.412(4)
C2 C3 1.368(4)
C3 C4 1.409(4)
C4 C5 1.371(4)
C5 C6 1.415(4)
C6 C7 1.418(4)
C7 C8 1.355(4)
C8 C9 1.418(4)
C9 N1 1.317(4)
C9 N2 1.398(4)
C10 O1 1.243(3)
C10 N3 1.344(4)
C10 N2 1.380(4)
C11 C12 1.387(4)
C11 C18 1.404(4)
C11 N3 1.421(4)
C12 C13 1.395(4)
C13 C14 1.374(4)
C14 C15 1.401(4)
C15 C18 1.425(4)
C15 C16 1.431(4)
C16 C17 1.361(4)
C17 N4 1.370(4)
C18 N4 1.370(4)

loop_
_geom_hbond_atom_site_label_D
_geom_hbond_atom_site_label_H
_geom_hbond_atom_site_label_A
_geom_hbond_distance_DH
_geom_hbond_distance_HA
_geom_hbond_distance_DA
_geom_hbond_angle_DHA
_geom_hbond_site_symmetry_A
N2 H2A O1 0.88 1.98 2.845(3) 168.5 13_654
N3 H3A N1 0.88 1.90 2.657(3) 143.0 .
N4 H4A O1 0.88 1.98 2.686(3) 136.3 .

loop_
_platon_squeeze_void_nr
_platon_squeeze_void_average_x
_platon_squeeze_void_average_y
_platon_squeeze_void_average_z
_platon_squeeze_void_volume
_platon_squeeze_void_count_electrons
_platon_squeeze_void_content
1 0.000 0.000 0.002 101 16 ' '
2 0.333 0.667 1.003 101 16 ' '
3 0.667 0.333 0.670 101 16 ' '
